data_4034615
loop_
_publ_author_name
'Maiti, Saikat'
'Kim, Jaeshin'
'Park, Jae-Heon'
'Nam, Dongsik'
'Lee, Jae Bin'
'Kim, Ye-Jin'
'Kee, Jung-Min'
'Seo, Jeong Kon'
'Myung, Kyungjae'
'Rohde, Jan-Uwe'
'Choe, Wonyoung'
'Kwon, Oh-Hoon'
'Hong, Sung You'

_publ_section_title
;
 Chemoselective Trifluoroethylation Reactions of Quinazolinones and
 Identification of Photostability.
;
_journal_issue 11
_journal_name_full 'The Journal of organic chemistry'
_journal_page_first 6737
_journal_page_last 6751
_journal_paper_doi 10.1021/acs.joc.9b00470
_journal_volume 84
_journal_year 2019
_chemical_formula_sum 'C65 H50 Br4 N8 O9 Pd4'
_chemical_formula_weight 1832.37
_space_group_crystal_system monoclinic
_space_group_IT_number 15
_space_group_name_Hall '-C 2yc'
_space_group_name_H-M_alt 'C 1 2/c 1'
_atom_sites_solution_hydrogens mixed
_audit_creation_method SHELXL-2014/7
_cell_angle_alpha 90
_cell_angle_beta 124.115(3)
_cell_angle_gamma 90
_cell_formula_units_Z 4
_cell_length_a 27.797(3)
_cell_length_b 12.3377(13)
_cell_length_c 22.253(2)
_cell_measurement_reflns_used 9460
_cell_measurement_temperature 223(2)
_cell_measurement_theta_max 28.29
_cell_measurement_theta_min 2.41
_cell_volume 6318.4(11)
_computing_cell_refinement 'Bruker SAINT'
_computing_data_collection 'Bruker APEX2'
_computing_data_reduction 'Bruker SAINT'
_computing_molecular_graphics 'Bruker SHELXTL'
_computing_publication_material 'Bruker SHELXTL'
_computing_structure_refinement 'Bruker SHELXTL'
_computing_structure_solution 'Bruker SHELXTL'
_diffrn_ambient_temperature 223(2)
_diffrn_measured_fraction_theta_full 0.999
_diffrn_measured_fraction_theta_max 0.996
_diffrn_measurement_device_type 'PHOTON 100 CMOS'
_diffrn_measurement_method '\f and \w scans'
_diffrn_radiation_type MoK\a
_diffrn_radiation_wavelength 0.71073
_diffrn_reflns_av_R_equivalents 0.0398
_diffrn_reflns_av_unetI/netI 0.0154
_diffrn_reflns_Laue_measured_fraction_full 0.999
_diffrn_reflns_Laue_measured_fraction_max 0.996
_diffrn_reflns_limit_h_max 37
_diffrn_reflns_limit_h_min -37
_diffrn_reflns_limit_k_max 16
_diffrn_reflns_limit_k_min -16
_diffrn_reflns_limit_l_max 29
_diffrn_reflns_limit_l_min -29
_diffrn_reflns_number 103544
_diffrn_reflns_point_group_measured_fraction_full 0.999
_diffrn_reflns_point_group_measured_fraction_max 0.996
_diffrn_reflns_theta_full 25.242
_diffrn_reflns_theta_max 28.368
_diffrn_reflns_theta_min 2.211
_exptl_absorpt_coefficient_mu 3.714
_exptl_absorpt_correction_T_max 0.7457
_exptl_absorpt_correction_T_min 0.6107
_exptl_absorpt_correction_type multi-scan
_exptl_crystal_colour yellow
_exptl_crystal_density_diffrn 1.926
_exptl_crystal_description Block
_exptl_crystal_F_000 3568
_exptl_crystal_size_max 0.260
_exptl_crystal_size_mid 0.150
_exptl_crystal_size_min 0.080
_refine_diff_density_max 1.745
_refine_diff_density_min -1.345
_refine_diff_density_rms 0.084
_refine_ls_extinction_method none
_refine_ls_goodness_of_fit_ref 1.049
_refine_ls_hydrogen_treatment mixed
_refine_ls_matrix_type full
_refine_ls_number_parameters 436
_refine_ls_number_reflns 7868
_refine_ls_number_restraints 1
_refine_ls_restrained_S_all 1.049
_refine_ls_R_factor_all 0.0311
_refine_ls_R_factor_gt 0.0250
_refine_ls_shift/su_max 0.003
_refine_ls_shift/su_mean 0.000
_refine_ls_structure_factor_coef Fsqd
_refine_ls_weighting_details 'w=1/[\s^2^(Fo^2^)+(0.0266P)^2^+17.0451P] where P=(Fo^2^+2Fc^2^)/3'
_refine_ls_weighting_scheme calc
_refine_ls_wR_factor_gt 0.0576
_refine_ls_wR_factor_ref 0.0610
_reflns_Friedel_coverage 0.000
_reflns_number_gt 7027
_reflns_number_total 7868
_reflns_threshold_expression 'I > 2\s(I)'
_cod_data_source_file jo9b00470_si_004.cif
_cod_data_source_block C2_c_a
_cod_depositor_comments
;
The following automatic conversions were performed:

data item '_exptl_absorpt_correction_type' value 'Multi-scan' was
changed to 'multi-scan' in accordance with the
/home/data/users/saulius/crontab/automatic-downloads/current/ACS/lib/dictionaries/cif_core.dic
dictionary named 'cif_core.dic' version 2.4.2 last updated on
2011-04-26.

Automatic conversion script
Id: cif_fix_values 6909 2019-04-08 15:41:33Z antanas 
;
_cod_original_cell_volume 6318.5(11)
_cod_original_sg_symbol_H-M 'C 2/c'
_cod_database_code 4034615
_shelx_shelxl_version_number 2014/7
_shelx_space_group_comment
;
The symmetry employed for this shelxl refinement is uniquely defined
by the following loop, which should always be used as a source of
symmetry information in preference to the above space-group names.
They are only intended as comments.
;
_shelx_estimated_absorpt_t_min 0.445
_shelx_estimated_absorpt_t_max 0.755

loop_
_space_group_symop_operation_xyz
'x, y, z'
'-x, y, -z+1/2'
'x+1/2, y+1/2, z'
'-x+1/2, y+1/2, -z+1/2'
'-x, -y, -z'
'x, -y, z-1/2'
'-x+1/2, -y+1/2, -z'
'x+1/2, -y+1/2, z-1/2'

loop_
_atom_site_label
_atom_site_type_symbol
_atom_site_fract_x
_atom_site_fract_y
_atom_site_fract_z
_atom_site_U_iso_or_equiv
_atom_site_adp_type
_atom_site_occupancy
_atom_site_site_symmetry_order
_atom_site_calc_flag
_atom_site_refinement_flags_posn
_atom_site_refinement_flags_adp
_atom_site_refinement_flags_occupancy
_atom_site_disorder_assembly
_atom_site_disorder_group
Br1 Br 0.60694(2) 0.32563(2) 0.78183(2) 0.06038(11) Uani 1 1 d . . . . .
Br2 Br 0.29079(2) 0.69114(4) 0.36151(2) 0.05558(10) Uani 1 1 d . . . . .
C1 C 0.59136(12) 0.4693(2) 0.79620(14) 0.0303(5) Uani 1 1 d . . . . .
C2 C 0.60604(11) 0.5551(2) 0.76927(13) 0.0277(5) Uani 1 1 d . . . . .
H2 H 0.6235 0.5423 0.7440 0.033 Uiso 1 1 calc R U . . .
C3 C 0.59456(9) 0.66064(18) 0.78003(12) 0.0219(4) Uani 1 1 d . . . . .
C4 C 0.56810(9) 0.67817(18) 0.81793(11) 0.0207(4) Uani 1 1 d . . . . .
C5 C 0.55452(10) 0.58978(19) 0.84498(12) 0.0248(4) Uani 1 1 d . . . . .
H5 H 0.5376 0.6017 0.8710 0.030 Uiso 1 1 calc R U . . .
C6 C 0.56569(11) 0.4849(2) 0.83401(13) 0.0280(5) Uani 1 1 d . . . . .
H6 H 0.5561 0.4254 0.8518 0.034 Uiso 1 1 calc R U . . .
C7 C 0.55984(9) 0.79300(17) 0.82835(11) 0.0194(4) Uani 1 1 d . . . . .
C8 C 0.58045(10) 0.97294(19) 0.80859(13) 0.0265(5) Uani 1 1 d . . . . .
C9 C 0.55257(11) 1.01089(19) 0.84378(13) 0.0268(5) Uani 1 1 d . . . . .
C10 C 0.52993(10) 0.93615(19) 0.86883(12) 0.0242(4) Uani 1 1 d . . . . .
C11 C 0.50360(12) 0.9749(2) 0.90339(15) 0.0346(6) Uani 1 1 d . . . . .
H11 H 0.4890 0.9257 0.9217 0.042 Uiso 1 1 calc R U . . .
C12 C 0.49923(14) 1.0847(2) 0.91038(17) 0.0432(7) Uani 1 1 d . . . . .
H12 H 0.4812 1.1099 0.9330 0.052 Uiso 1 1 calc R U . . .
C13 C 0.52114(15) 1.1589(2) 0.88431(18) 0.0454(7) Uani 1 1 d . . . . .
H13 H 0.5180 1.2337 0.8894 0.055 Uiso 1 1 calc R U . . .
C14 C 0.54733(14) 1.1224(2) 0.85122(16) 0.0386(6) Uani 1 1 d . . . . .
H14 H 0.5619 1.1724 0.8334 0.046 Uiso 1 1 calc R U . . .
C15 C 0.37275(10) 0.6742(2) 0.41580(13) 0.0312(5) Uani 1 1 d . . . . .
C16 C 0.39633(11) 0.6232(2) 0.38249(13) 0.0332(5) Uani 1 1 d . . . . .
H16 H 0.3721 0.5976 0.3346 0.040 Uiso 1 1 calc R U . . .
C17 C 0.45581(11) 0.6105(2) 0.42034(13) 0.0283(5) Uani 1 1 d . . . . .
H17 H 0.4723 0.5763 0.3982 0.034 Uiso 1 1 calc R U . . .
C18 C 0.49133(10) 0.64836(18) 0.49141(12) 0.0229(4) Uani 1 1 d . . . . .
C19 C 0.46668(10) 0.69772(18) 0.52483(12) 0.0224(4) Uani 1 1 d . . . . .
C20 C 0.40695(10) 0.7122(2) 0.48660(13) 0.0294(5) Uani 1 1 d . . . . .
H20 H 0.3901 0.7469 0.5081 0.035 Uiso 1 1 calc R U . . .
C21 C 0.55494(10) 0.64142(18) 0.53447(12) 0.0234(4) Uani 1 1 d . . . . .
C22 C 0.63699(10) 0.67976(18) 0.65150(12) 0.0215(4) Uani 1 1 d . . . . .
C23 C 0.67220(10) 0.64827(19) 0.62516(12) 0.0249(4) Uani 1 1 d . . . . .
C24 C 0.64322(11) 0.6143(2) 0.55259(13) 0.0288(5) Uani 1 1 d . . . . .
C25 C 0.67664(12) 0.5865(3) 0.52541(16) 0.0440(7) Uani 1 1 d . . . . .
H25 H 0.6582 0.5623 0.4773 0.053 Uiso 1 1 calc R U . . .
C26 C 0.73607(13) 0.5945(3) 0.56879(17) 0.0477(8) Uani 1 1 d . . . . .
H26 H 0.7579 0.5764 0.5498 0.057 Uiso 1 1 calc R U . . .
C27 C 0.76451(12) 0.6291(3) 0.64063(16) 0.0403(6) Uani 1 1 d . . . . .
H27 H 0.8053 0.6344 0.6697 0.048 Uiso 1 1 calc R U . . .
C28 C 0.73317(11) 0.6555(2) 0.66893(14) 0.0316(5) Uani 1 1 d . . . . .
H28 H 0.7524 0.6783 0.7175 0.038 Uiso 1 1 calc R U . . .
C1A C 0.7373(2) 0.9709(4) 0.6698(2) 0.0801(13) Uani 1 1 d . . . . .
H1A1 H 0.7363 0.9652 0.7126 0.120 Uiso 1 1 calc R U . . .
H1A2 H 0.7463 1.0449 0.6647 0.120 Uiso 1 1 calc R U . . .
H1A3 H 0.7668 0.9226 0.6747 0.120 Uiso 1 1 calc R U . . .
C2A C 0.68008(17) 0.9403(3) 0.60492(19) 0.0545(8) Uani 1 1 d . . . . .
C3A C 0.6772(2) 0.9132(5) 0.5378(2) 0.0970(17) Uani 1 1 d . . . . .
H3A1 H 0.7110 0.8708 0.5503 0.146 Uiso 1 1 calc R U . . .
H3A2 H 0.6764 0.9796 0.5139 0.146 Uiso 1 1 calc R U . . .
H3A3 H 0.6422 0.8717 0.5053 0.146 Uiso 1 1 calc R U . . .
N1 N 0.53269(8) 0.82469(15) 0.85858(10) 0.0208(4) Uani 1 1 d . . . . .
N2 N 0.58358(8) 0.86186(16) 0.80304(10) 0.0218(4) Uani 1 1 d . . . . .
N3 N 0.57935(8) 0.67477(15) 0.60557(10) 0.0212(4) Uani 1 1 d . . . . .
N4 N 0.58319(9) 0.61018(18) 0.50694(11) 0.0287(4) Uani 1 1 d . . . . .
O1 O 0.60044(9) 1.03698(15) 0.78498(11) 0.0380(4) Uani 1 1 d . . . . .
O2 O 0.66140(7) 0.71151(15) 0.71712(9) 0.0274(3) Uani 1 1 d . . . . .
O1A O 0.63711(12) 0.9322(3) 0.60621(15) 0.0736(8) Uani 1 1 d . . . . .
Pd1 Pd 0.52384(2) 0.73685(2) 0.62743(2) 0.02041(5) Uani 1 1 d . . . . .
Pd2 Pd 0.62057(2) 0.79101(2) 0.75661(2) 0.02090(5) Uani 1 1 d . . . . .
H1B H 0.6348(17) 0.978(3) 0.740(2) 0.060(13) Uiso 1 1 d . . . . .
H2B H 0.6457(19) 0.935(4) 0.699(2) 0.074(15) Uiso 1 1 d . . . . .
O1B O 0.65315(11) 0.93326(18) 0.73800(14) 0.0428(5) Uani 1 1 d . . . . .
C1S C 0.7236(11) 0.3222(16) 0.4705(15) 0.094(8) Uani 0.5 1 d D . P A -1
H1S1 H 0.7249 0.3249 0.4278 0.141 Uiso 0.5 1 calc R U P A -1
H1S2 H 0.7569 0.3605 0.5101 0.141 Uiso 0.5 1 calc R U P A -1
H1S3 H 0.6881 0.3562 0.4597 0.141 Uiso 0.5 1 calc R U P A -1
C2S C 0.7817(7) 0.1605(17) 0.5385(12) 0.064(4) Uani 0.5 1 d . . P A -1
H2S1 H 0.7770 0.0963 0.5600 0.096 Uiso 0.5 1 calc R U P A -1
H2S2 H 0.8081 0.2105 0.5766 0.096 Uiso 0.5 1 calc R U P A -1
H2S3 H 0.7973 0.1400 0.5106 0.096 Uiso 0.5 1 calc R U P A -1
C3S C 0.7250(3) 0.2130(6) 0.4906(3) 0.0488(16) Uani 0.5 1 d D . P A -1
O1S O 0.6810(2) 0.1612(5) 0.4668(3) 0.0746(16) Uani 0.5 1 d . . P A -1

loop_
_atom_site_aniso_label
_atom_site_aniso_U_11
_atom_site_aniso_U_22
_atom_site_aniso_U_33
_atom_site_aniso_U_23
_atom_site_aniso_U_13
_atom_site_aniso_U_12
Br1 0.1137(3) 0.02563(14) 0.0911(3) 0.00721(15) 0.0875(3) 0.01164(16)
Br2 0.02191(13) 0.1021(3) 0.03146(15) -0.00377(15) 0.00805(11) 0.00409(15)
C1 0.0414(14) 0.0229(11) 0.0341(13) 0.0011(9) 0.0257(12) 0.0051(10)
C2 0.0337(12) 0.0286(12) 0.0288(12) 0.0009(9) 0.0223(10) 0.0039(10)
C3 0.0209(10) 0.0264(11) 0.0207(10) -0.0013(8) 0.0131(8) -0.0013(8)
C4 0.0180(9) 0.0258(11) 0.0187(10) -0.0014(8) 0.0106(8) -0.0015(8)
C5 0.0263(11) 0.0298(11) 0.0241(11) 0.0002(9) 0.0176(9) -0.0005(9)
C6 0.0335(12) 0.0274(11) 0.0288(12) 0.0031(9) 0.0209(10) -0.0006(9)
C7 0.0162(9) 0.0249(10) 0.0163(9) -0.0012(8) 0.0087(8) -0.0026(8)
C8 0.0286(11) 0.0267(11) 0.0281(11) -0.0046(9) 0.0183(10) -0.0064(9)
C9 0.0302(12) 0.0265(11) 0.0286(11) -0.0031(9) 0.0195(10) -0.0040(9)
C10 0.0258(11) 0.0257(11) 0.0247(11) -0.0028(8) 0.0164(9) -0.0017(9)
C11 0.0441(15) 0.0327(13) 0.0425(14) -0.0030(11) 0.0338(13) -0.0017(11)
C12 0.0623(19) 0.0353(14) 0.0560(18) -0.0060(13) 0.0477(16) 0.0028(13)
C13 0.070(2) 0.0260(13) 0.0617(19) -0.0059(12) 0.0496(18) 0.0010(13)
C14 0.0560(17) 0.0255(12) 0.0511(16) -0.0033(11) 0.0402(15) -0.0049(12)
C15 0.0191(10) 0.0459(15) 0.0240(11) 0.0024(10) 0.0092(9) -0.0005(10)
C16 0.0321(13) 0.0453(15) 0.0205(11) -0.0029(10) 0.0137(10) -0.0048(11)
C17 0.0297(12) 0.0334(12) 0.0250(11) -0.0033(9) 0.0172(10) -0.0021(10)
C18 0.0243(11) 0.0249(11) 0.0233(10) 0.0012(8) 0.0156(9) -0.0009(8)
C19 0.0226(10) 0.0265(11) 0.0193(10) 0.0004(8) 0.0125(9) -0.0007(8)
C20 0.0233(11) 0.0416(14) 0.0250(11) 0.0014(10) 0.0146(10) 0.0031(10)
C21 0.0248(10) 0.0251(11) 0.0238(10) 0.0001(8) 0.0157(9) 0.0009(9)
C22 0.0228(10) 0.0225(10) 0.0250(10) 0.0017(8) 0.0169(9) 0.0007(8)
C23 0.0243(11) 0.0297(11) 0.0278(11) 0.0011(9) 0.0190(9) 0.0021(9)
C24 0.0277(12) 0.0349(13) 0.0304(12) -0.0014(10) 0.0203(10) 0.0022(10)
C25 0.0359(14) 0.069(2) 0.0367(14) -0.0092(13) 0.0264(12) 0.0055(14)
C26 0.0363(15) 0.073(2) 0.0502(17) -0.0071(15) 0.0341(14) 0.0055(14)
C27 0.0257(12) 0.0547(17) 0.0463(15) 0.0011(13) 0.0238(12) 0.0048(12)
C28 0.0260(12) 0.0389(14) 0.0336(13) 0.0000(10) 0.0189(10) 0.0027(10)
C1A 0.073(3) 0.098(4) 0.077(3) -0.017(3) 0.047(2) -0.016(3)
C2A 0.068(2) 0.058(2) 0.0524(19) 0.0129(16) 0.0424(18) 0.0033(17)
C3A 0.109(4) 0.142(5) 0.065(3) -0.005(3) 0.064(3) -0.018(4)
N1 0.0208(8) 0.0239(9) 0.0210(9) -0.0005(7) 0.0137(7) -0.0020(7)
N2 0.0226(9) 0.0247(9) 0.0231(9) -0.0027(7) 0.0159(8) -0.0045(7)
N3 0.0204(8) 0.0264(9) 0.0208(9) 0.0001(7) 0.0141(7) 0.0006(7)
N4 0.0283(10) 0.0362(11) 0.0275(10) -0.0025(8) 0.0193(9) 0.0023(8)
O1 0.0517(11) 0.0296(9) 0.0540(12) -0.0049(8) 0.0428(10) -0.0100(8)
O2 0.0223(8) 0.0398(10) 0.0249(8) -0.0043(7) 0.0162(7) -0.0009(7)
O1A 0.0674(17) 0.105(2) 0.0633(16) 0.0097(16) 0.0457(15) -0.0041(16)
Pd1 0.01793(8) 0.02686(9) 0.01970(8) -0.00182(6) 0.01255(6) 0.00028(6)
Pd2 0.01948(8) 0.02749(9) 0.02011(8) -0.00295(6) 0.01378(7) -0.00388(6)
O1B 0.0571(13) 0.0364(11) 0.0629(15) -0.0077(10) 0.0508(13) -0.0127(10)
C1S 0.111(18) 0.084(11) 0.088(13) 0.013(8) 0.057(12) 0.022(9)
C2S 0.029(4) 0.076(8) 0.064(8) -0.003(6) 0.012(4) 0.006(5)
C3S 0.029(3) 0.074(5) 0.034(3) -0.009(3) 0.012(2) 0.006(3)
O1S 0.046(3) 0.087(4) 0.068(3) -0.007(3) 0.018(3) -0.008(3)

loop_
_atom_type_symbol
_atom_type_description
_atom_type_scat_dispersion_real
_atom_type_scat_dispersion_imag
_atom_type_scat_source
C C 0.0033 0.0016 'International Tables Vol C Tables 4.2.6.8 and 6.1.1.4'
H H 0.0000 0.0000 'International Tables Vol C Tables 4.2.6.8 and 6.1.1.4'
N N 0.0061 0.0033 'International Tables Vol C Tables 4.2.6.8 and 6.1.1.4'
O O 0.0106 0.0060 'International Tables Vol C Tables 4.2.6.8 and 6.1.1.4'
Br Br -0.2901 2.4595 'International Tables Vol C Tables 4.2.6.8 and 6.1.1.4'
Pd Pd -0.9988 1.0072 'International Tables Vol C Tables 4.2.6.8 and 6.1.1.4'

loop_
_geom_angle_atom_site_label_1
_geom_angle_atom_site_label_2
_geom_angle_atom_site_label_3
_geom_angle
_geom_angle_site_symmetry_1
_geom_angle_site_symmetry_3
C2 C1 C6 122.2(2) . .
C2 C1 Br1 119.44(18) . .
C6 C1 Br1 118.41(18) . .
C1 C2 C3 119.3(2) . .
C1 C2 H2 120.4 . .
C3 C2 H2 120.4 . .
C2 C3 C4 119.5(2) . .
C2 C3 Pd2 124.75(17) . .
C4 C3 Pd2 115.37(16) . .
C5 C4 C3 119.7(2) . .
C5 C4 C7 125.4(2) . .
C3 C4 C7 114.86(19) . .
C6 C5 C4 120.9(2) . .
C6 C5 H5 119.6 . .
C4 C5 H5 119.6 . .
C5 C6 C1 118.6(2) . .
C5 C6 H6 120.7 . .
C1 C6 H6 120.7 . .
N1 C7 N2 124.6(2) . .
N1 C7 C4 123.28(19) . .
N2 C7 C4 112.10(18) . .
O1 C8 N2 121.9(2) . .
O1 C8 C9 121.6(2) . .
N2 C8 C9 116.5(2) . .
C10 C9 C14 120.0(2) . .
C10 C9 C8 119.9(2) . .
C14 C9 C8 120.1(2) . .
C9 C10 N1 120.3(2) . .
C9 C10 C11 118.8(2) . .
N1 C10 C11 120.9(2) . .
C12 C11 C10 120.1(2) . .
C12 C11 H11 120.0 . .
C10 C11 H11 120.0 . .
C11 C12 C13 120.9(3) . .
C11 C12 H12 119.6 . .
C13 C12 H12 119.6 . .
C14 C13 C12 119.7(3) . .
C14 C13 H13 120.2 . .
C12 C13 H13 120.2 . .
C13 C14 C9 120.5(3) . .
C13 C14 H14 119.7 . .
C9 C14 H14 119.7 . .
C16 C15 C20 122.2(2) . .
C16 C15 Br2 117.91(18) . .
C20 C15 Br2 119.91(19) . .
C17 C16 C15 119.3(2) . .
C17 C16 H16 120.4 . .
C15 C16 H16 120.4 . .
C16 C17 C18 119.9(2) . .
C16 C17 H17 120.1 . .
C18 C17 H17 120.1 . .
C17 C18 C19 120.1(2) . .
C17 C18 C21 123.3(2) . .
C19 C18 C21 116.6(2) . .
C20 C19 C18 120.2(2) . .
C20 C19 Pd1 125.94(17) . .
C18 C19 Pd1 113.81(16) . .
C15 C20 C19 118.3(2) . .
C15 C20 H20 120.8 . .
C19 C20 H20 120.8 . .
N4 C21 N3 126.0(2) . .
N4 C21 C18 122.4(2) . .
N3 C21 C18 111.50(19) . .
O2 C22 N3 121.96(19) . .
O2 C22 C23 119.9(2) . .
N3 C22 C23 118.2(2) . .
C24 C23 C28 120.4(2) . .
C24 C23 C22 117.6(2) . .
C28 C23 C22 121.9(2) . .
N4 C24 C23 122.2(2) . .
N4 C24 C25 119.4(2) . .
C23 C24 C25 118.4(2) . .
C26 C25 C24 120.3(3) . .
C26 C25 H25 119.8 . .
C24 C25 H25 119.8 . .
C25 C26 C27 120.9(2) . .
C25 C26 H26 119.6 . .
C27 C26 H26 119.6 . .
C28 C27 C26 120.1(3) . .
C28 C27 H27 119.9 . .
C26 C27 H27 119.9 . .
C27 C28 C23 119.8(2) . .
C27 C28 H28 120.1 . .
C23 C28 H28 120.1 . .
C2A C1A H1A1 109.5 . .
C2A C1A H1A2 109.5 . .
H1A1 C1A H1A2 109.5 . .
C2A C1A H1A3 109.5 . .
H1A1 C1A H1A3 109.5 . .
H1A2 C1A H1A3 109.5 . .
O1A C2A C1A 122.1(3) . .
O1A C2A C3A 120.3(4) . .
C1A C2A C3A 117.5(4) . .
C2A C3A H3A1 109.5 . .
C2A C3A H3A2 109.5 . .
H3A1 C3A H3A2 109.5 . .
C2A C3A H3A3 109.5 . .
H3A1 C3A H3A3 109.5 . .
H3A2 C3A H3A3 109.5 . .
C7 N1 C10 118.16(19) . .
C7 N1 Pd1 128.32(15) . 2_656
C10 N1 Pd1 111.91(14) . 2_656
C7 N2 C8 120.45(19) . .
C7 N2 Pd2 116.17(15) . .
C8 N2 Pd2 123.37(15) . .
C22 N3 C21 119.73(18) . .
C22 N3 Pd1 123.50(15) . .
C21 N3 Pd1 115.95(14) . .
C21 N4 C24 116.3(2) . .
C22 O2 Pd2 125.00(14) . .
C19 Pd1 N3 81.73(8) . .
C19 Pd1 N1 96.62(8) . 2_656
N3 Pd1 N1 170.13(7) . 2_656
C19 Pd1 Pd2 165.39(7) . .
N3 Pd1 Pd2 84.87(5) . .
N1 Pd1 Pd2 95.58(5) 2_656 .
C3 Pd2 N2 81.31(8) . .
C3 Pd2 O2 95.63(8) . .
N2 Pd2 O2 175.28(7) . .
C3 Pd2 O1B 176.46(10) . .
N2 Pd2 O1B 97.90(8) . .
O2 Pd2 O1B 84.94(8) . .
C3 Pd2 Pd1 77.47(6) . .
N2 Pd2 Pd1 99.40(5) . .
O2 Pd2 Pd1 83.36(5) . .
O1B Pd2 Pd1 106.07(7) . .
Pd2 O1B H1B 102(3) . .
Pd2 O1B H2B 111(3) . .
H1B O1B H2B 106(4) . .
C3S C1S H1S1 109.5 . .
C3S C1S H1S2 109.5 . .
H1S1 C1S H1S2 109.5 . .
C3S C1S H1S3 109.5 . .
H1S1 C1S H1S3 109.5 . .
H1S2 C1S H1S3 109.5 . .
C3S C2S H2S1 109.5 . .
C3S C2S H2S2 109.5 . .
H2S1 C2S H2S2 109.5 . .
C3S C2S H2S3 109.5 . .
H2S1 C2S H2S3 109.5 . .
H2S2 C2S H2S3 109.5 . .
O1S C3S C1S 121.7(12) . .
O1S C3S C2S 119.7(9) . .
C1S C3S C2S 118.6(14) . .

loop_
_geom_bond_atom_site_label_1
_geom_bond_atom_site_label_2
_geom_bond_distance
_geom_bond_site_symmetry_2
Br1 C1 1.894(2) .
Br2 C15 1.899(2) .
C1 C2 1.386(3) .
C1 C6 1.389(3) .
C2 C3 1.393(3) .
C2 H2 0.9400 .
C3 C4 1.412(3) .
C3 Pd2 1.950(2) .
C4 C5 1.396(3) .
C4 C7 1.474(3) .
C5 C6 1.384(3) .
C5 H5 0.9400 .
C6 H6 0.9400 .
C7 N1 1.321(3) .
C7 N2 1.375(3) .
C8 O1 1.240(3) .
C8 N2 1.383(3) .
C8 C9 1.454(3) .
C9 C10 1.397(3) .
C9 C14 1.403(4) .
C10 N1 1.403(3) .
C10 C11 1.409(3) .
C11 C12 1.377(4) .
C11 H11 0.9400 .
C12 C13 1.394(4) .
C12 H12 0.9400 .
C13 C14 1.370(4) .
C13 H13 0.9400 .
C14 H14 0.9400 .
C15 C16 1.386(4) .
C15 C20 1.388(3) .
C16 C17 1.381(4) .
C16 H16 0.9400 .
C17 C18 1.394(3) .
C17 H17 0.9400 .
C18 C19 1.402(3) .
C18 C21 1.467(3) .
C19 C20 1.389(3) .
C19 Pd1 1.975(2) .
C20 H20 0.9400 .
C21 N4 1.296(3) .
C21 N3 1.389(3) .
C22 O2 1.279(3) .
C22 N3 1.334(3) .
C22 C23 1.448(3) .
C23 C24 1.405(3) .
C23 C28 1.406(3) .
C24 N4 1.385(3) .
C24 C25 1.406(3) .
C25 C26 1.372(4) .
C25 H25 0.9400 .
C26 C27 1.395(4) .
C26 H26 0.9400 .
C27 C28 1.370(4) .
C27 H27 0.9400 .
C28 H28 0.9400 .
C1A C2A 1.476(6) .
C1A H1A1 0.9700 .
C1A H1A2 0.9700 .
C1A H1A3 0.9700 .
C2A O1A 1.215(4) .
C2A C3A 1.488(5) .
C3A H3A1 0.9700 .
C3A H3A2 0.9700 .
C3A H3A3 0.9700 .
N1 Pd1 2.0711(18) 2_656
N2 Pd2 2.0201(18) .
N3 Pd1 2.0115(18) .
O2 Pd2 2.0349(16) .
Pd1 N1 2.0711(18) 2_656
Pd1 Pd2 2.6962(3) .
Pd2 O1B 2.120(2) .
O1B H1B 0.77(4) .
O1B H2B 0.77(4) .
C1S C3S 1.413(17) .
C1S H1S1 0.9700 .
C1S H1S2 0.9700 .
C1S H1S3 0.9700 .
C2S C3S 1.468(19) .
C2S H2S1 0.9700 .
C2S H2S2 0.9700 .
C2S H2S3 0.9700 .
C3S O1S 1.206(8) .
